data_2021372
loop_
_publ_author_name
'Sharma, Anamika'
'Zamisa, Sizwe J.'
'Noki, Sikabwe'
'Almarhoon, Zainab'
'El-Faham, Ayman'
'de la Torre, Beatriz G.'
'Albericio, Fernando'

_publ_section_title
;
 Crystal structure, spectroscopic studies and theoretical studies of
 thiobarbituric acid derivatives: understanding the hydrogen-bonding
 patterns
;
_journal_coeditor_code FP3065
_journal_issue 12
_journal_name_full 'Acta Crystallographica Section C'
_journal_page_first
;
;
_journal_paper_doi 10.1107/S2053229618015516
_journal_volume 74
_journal_year 2018
_chemical_formula_iupac 'C11 H17 N3 O2 S'
_chemical_formula_moiety 'C11 H17 N3 O2 S'
_chemical_formula_sum 'C11 H17 N3 O2 S'
_chemical_formula_weight 255.33
_chemical_name_systematic 5-(1-Aminopropylidene)-1,3-diethyl-2-thioxodihydropyrimidine-4,6(1<i>H</i>,5<i>H</i>)-dione
_space_group_crystal_system orthorhombic
_space_group_IT_number 19
_space_group_name_Hall 'P 2ac 2ab'
_space_group_name_H-M_alt 'P 21 21 21'
_symmetry_space_group_name_Hall 'P 2ac 2ab'
_symmetry_space_group_name_H-M 'P 21 21 21'
_atom_sites_solution_hydrogens geom
_audit_creation_method SHELXL-2016/6
_cell_angle_alpha 90
_cell_angle_beta 90
_cell_angle_gamma 90
_cell_formula_units_Z 4
_cell_length_a 4.9625(3)
_cell_length_b 10.6358(7)
_cell_length_c 23.2402(15)
_cell_measurement_reflns_used 5433
_cell_measurement_temperature 100(2)
_cell_measurement_theta_max 27.31
_cell_measurement_theta_min 2.60
_cell_volume 1226.62(14)
_computing_cell_refinement
;
SAINT-Plus (Bruker, 2008)
;
_computing_data_collection
;
APEX2 (Bruker, 2008)
;
_computing_data_reduction
;
SAINT-Plus and XPREP (Bruker, 2008)
;
_computing_molecular_graphics
;
ORTEP-3 (Farrugia, 2012)
;
_computing_publication_material
;
WinGX (Farrugia, 2012)
;
_computing_structure_refinement
;
SHELXL2016 (Sheldrick, 2015b)
;
_computing_structure_solution
;
SHELXT (Sheldrick, 2015a)
;
_diffrn_ambient_temperature 100(2)
_diffrn_measured_fraction_theta_full 0.999
_diffrn_measured_fraction_theta_max 0.995
_diffrn_measurement_device_type 'Bruker APEXII CCD'
_diffrn_measurement_method '\f and \w scans'
_diffrn_radiation_monochromator graphite
_diffrn_radiation_source 'sealed tube'
_diffrn_radiation_type MoK\a
_diffrn_radiation_wavelength 0.71073
_diffrn_reflns_av_R_equivalents 0.000
_diffrn_reflns_av_unetI/netI 0.0377
_diffrn_reflns_limit_h_max 6
_diffrn_reflns_limit_h_min -6
_diffrn_reflns_limit_k_max 13
_diffrn_reflns_limit_k_min -13
_diffrn_reflns_limit_l_max 28
_diffrn_reflns_limit_l_min -30
_diffrn_reflns_number 10534
_diffrn_reflns_theta_full 25.242
_diffrn_reflns_theta_max 27.468
_diffrn_reflns_theta_min 1.752
_exptl_absorpt_coefficient_mu 0.259
_exptl_absorpt_correction_T_max 0.988
_exptl_absorpt_correction_T_min 0.924
_exptl_absorpt_correction_type multi-scan
_exptl_absorpt_process_details
;
(SADABS; Bruker, 2012)
;
_exptl_crystal_colour orange
_exptl_crystal_density_diffrn 1.383
_exptl_crystal_description rod
_exptl_crystal_F_000 544
_exptl_crystal_size_max 0.250
_exptl_crystal_size_mid 0.110
_exptl_crystal_size_min 0.090
_refine_diff_density_max 0.278
_refine_diff_density_min -0.224
_refine_ls_abs_structure_details
;
Flack <i>x</i> determined using 1038 quotients [(I+)-(I-)]/[(I+)+(I-)]
(Parsons <i>et al.</i>,  2013)
;
_refine_ls_abs_structure_Flack -0.02(3)
_refine_ls_extinction_method none
_refine_ls_goodness_of_fit_ref 1.035
_refine_ls_hydrogen_treatment constr
_refine_ls_matrix_type full
_refine_ls_number_parameters 154
_refine_ls_number_reflns 10534
_refine_ls_number_restraints 0
_refine_ls_restrained_S_all 1.035
_refine_ls_R_factor_all 0.0344
_refine_ls_R_factor_gt 0.0323
_refine_ls_shift/su_max 0.001
_refine_ls_shift/su_mean 0.000
_refine_ls_structure_factor_coef Fsqd
_refine_ls_weighting_details 'w=1/[\s^2^(Fo^2^)+(0.0273P)^2^+0.4988P] where P=(Fo^2^+2Fc^2^)/3'
_refine_ls_weighting_scheme calc
_refine_ls_wR_factor_gt 0.0746
_refine_ls_wR_factor_ref 0.0759
_reflns_number_gt 9991
_reflns_number_total 10534
_reflns_threshold_expression 'I > 2\s(I)'
_cod_data_source_file fp3065sup1.cif
_cod_data_source_block A18
_cod_database_code 2021372
_shelx_space_group_comment
;
The symmetry employed for this shelxl refinement is uniquely defined
by the following loop, which should always be used as a source of
symmetry information in preference to the above space-group names.
They are only intended as comments.
;
_shelx_estimated_absorpt_t_min 0.938
_shelx_estimated_absorpt_t_max 0.977

loop_
_space_group_symop_operation_xyz
'x, y, z'
'x+1/2, -y+1/2, -z'
'-x, y+1/2, -z+1/2'
'-x+1/2, -y, z+1/2'

loop_
_atom_site_type_symbol
_atom_site_label
_atom_site_fract_x
_atom_site_fract_y
_atom_site_fract_z
_atom_site_U_iso_or_equiv
_atom_site_adp_type
_atom_site_calc_flag
_atom_site_occupancy
C C1 0.6440(6) 0.8030(2) 0.90953(10) 0.0193(5) Uani d 1
H H1A 0.614519 0.878231 0.933081 0.029 Uiso calc 1
H H1B 0.830720 0.774705 0.913955 0.029 Uiso calc 1
H H1C 0.609323 0.823020 0.869034 0.029 Uiso calc 1
C C2 0.4537(5) 0.6994(2) 0.92894(10) 0.0176(6) Uani d 1
H H2A 0.486896 0.680627 0.970053 0.021 Uiso calc 1
H H2B 0.265388 0.728966 0.925109 0.021 Uiso calc 1
C C3 0.6710(5) 0.4948(2) 0.91284(9) 0.0165(5) Uani d 1
C C4 0.8881(5) 0.2876(2) 0.89628(11) 0.0187(6) Uani d 1
H H4A 1.043489 0.326064 0.916389 0.022 Uiso calc 1
H H4B 0.956508 0.245498 0.861222 0.022 Uiso calc 1
C C5 0.7578(6) 0.1907(3) 0.93530(11) 0.0259(7) Uani d 1
H H5A 0.890515 0.126206 0.945486 0.039 Uiso calc 1
H H5B 0.692791 0.231900 0.970376 0.039 Uiso calc 1
H H5C 0.605865 0.151385 0.915244 0.039 Uiso calc 1
C C6 -0.1787(6) 0.4847(2) 0.68889(11) 0.0237(6) Uani d 1
H H6A -0.297294 0.553048 0.676335 0.035 Uiso calc 1
H H6B -0.056686 0.461776 0.657430 0.035 Uiso calc 1
H H6C -0.287702 0.411508 0.699611 0.035 Uiso calc 1
C C7 -0.0142(5) 0.5278(2) 0.74073(10) 0.0159(5) Uani d 1
H H7A 0.089865 0.603344 0.729509 0.019 Uiso calc 1
H H7B -0.140542 0.553209 0.771579 0.019 Uiso calc 1
C C8 0.1772(5) 0.4330(2) 0.76485(10) 0.0147(5) Uani d 1
C C9 0.3485(5) 0.4573(2) 0.81314(10) 0.0135(5) Uani d 1
C C10 0.5338(5) 0.3619(2) 0.83171(10) 0.0150(5) Uani d 1
C C11 0.3302(5) 0.5736(2) 0.84439(10) 0.0145(5) Uani d 1
N N1 0.4895(4) 0.58329(19) 0.89474(8) 0.0146(5) Uani d 1
N N2 0.6952(4) 0.38770(18) 0.87954(8) 0.0147(5) Uani d 1
O O1 0.5626(4) 0.25808(16) 0.80789(7) 0.0204(4) Uani d 1
O O2 0.1876(4) 0.66376(16) 0.83154(7) 0.0205(4) Uani d 1
N N3 0.1851(5) 0.32251(19) 0.73951(8) 0.0185(5) Uani d 1
H H3A 0.295382 0.263996 0.752250 0.022 Uiso calc 1
H H3B 0.080206 0.307096 0.709809 0.022 Uiso calc 1
S S1 0.85678(15) 0.51436(6) 0.97179(3) 0.02579(18) Uani d 1

loop_
_atom_site_aniso_label
_atom_site_aniso_U_11
_atom_site_aniso_U_22
_atom_site_aniso_U_33
_atom_site_aniso_U_12
_atom_site_aniso_U_13
_atom_site_aniso_U_23
C1 0.0194(14) 0.0181(13) 0.0205(13) 0.0008(12) -0.0006(12) -0.0028(10)
C2 0.0162(13) 0.0207(14) 0.0158(12) 0.0013(11) 0.0010(10) -0.0055(11)
C3 0.0150(12) 0.0178(13) 0.0168(12) -0.0028(12) 0.0009(9) 0.0027(10)
C4 0.0165(14) 0.0193(14) 0.0203(13) 0.0043(11) -0.0024(11) 0.0031(10)
C5 0.0295(17) 0.0211(14) 0.0269(15) -0.0008(12) -0.0015(12) 0.0086(12)
C6 0.0252(15) 0.0207(14) 0.0251(13) 0.0009(13) -0.0074(11) -0.0006(12)
C7 0.0141(12) 0.0152(13) 0.0183(12) 0.0005(11) -0.0011(10) 0.0013(10)
C8 0.0140(13) 0.0143(12) 0.0157(12) -0.0003(11) 0.0036(10) 0.0026(10)
C9 0.0126(12) 0.0140(12) 0.0138(11) -0.0001(10) 0.0018(10) 0.0008(9)
C10 0.0135(13) 0.0168(13) 0.0149(12) -0.0017(10) 0.0022(10) 0.0027(10)
C11 0.0120(13) 0.0170(12) 0.0143(12) -0.0022(11) 0.0007(10) 0.0019(10)
N1 0.0142(11) 0.0155(11) 0.0141(11) 0.0002(9) -0.0003(9) -0.0005(9)
N2 0.0134(11) 0.0133(10) 0.0173(10) 0.0001(9) -0.0014(9) 0.0025(8)
O1 0.0221(11) 0.0159(10) 0.0232(10) 0.0044(8) -0.0022(8) -0.0034(8)
O2 0.0219(11) 0.0170(9) 0.0226(9) 0.0058(8) -0.0049(8) -0.0016(7)
N3 0.0225(13) 0.0158(11) 0.0173(10) 0.0022(10) -0.0053(9) -0.0017(9)
S1 0.0308(4) 0.0239(4) 0.0227(3) -0.0017(3) -0.0131(3) 0.0009(3)

loop_
_atom_type_symbol
_atom_type_description
_atom_type_scat_dispersion_real
_atom_type_scat_dispersion_imag
_atom_type_scat_source
C C 0.0033 0.0016 'International Tables Vol C Tables 4.2.6.8 and 6.1.1.4'
H H 0.0000 0.0000 'International Tables Vol C Tables 4.2.6.8 and 6.1.1.4'
N N 0.0061 0.0033 'International Tables Vol C Tables 4.2.6.8 and 6.1.1.4'
O O 0.0106 0.0060 'International Tables Vol C Tables 4.2.6.8 and 6.1.1.4'
S S 0.1246 0.1234 'International Tables Vol C Tables 4.2.6.8 and 6.1.1.4'

loop_
_geom_angle_atom_site_label_1
_geom_angle_atom_site_label_2
_geom_angle_atom_site_label_3
_geom_angle
C2 C1 H1A 109.5
C2 C1 H1B 109.5
H1A C1 H1B 109.5
C2 C1 H1C 109.5
H1A C1 H1C 109.5
H1B C1 H1C 109.5
N1 C2 C1 111.8(2)
N1 C2 H2A 109.3
C1 C2 H2A 109.3
N1 C2 H2B 109.3
C1 C2 H2B 109.3
H2A C2 H2B 107.9
N1 C3 N2 116.8(2)
N1 C3 S1 122.12(18)
N2 C3 S1 121.03(19)
N2 C4 C5 111.7(2)
N2 C4 H4A 109.3
C5 C4 H4A 109.3
N2 C4 H4B 109.3
C5 C4 H4B 109.3
H4A C4 H4B 107.9
C4 C5 H5A 109.5
C4 C5 H5B 109.5
H5A C5 H5B 109.5
C4 C5 H5C 109.5
H5A C5 H5C 109.5
H5B C5 H5C 109.5
C7 C6 H6A 109.5
C7 C6 H6B 109.5
H6A C6 H6B 109.5
C7 C6 H6C 109.5
H6A C6 H6C 109.5
H6B C6 H6C 109.5
C8 C7 C6 115.7(2)
C8 C7 H7A 108.4
C6 C7 H7A 108.4
C8 C7 H7B 108.4
C6 C7 H7B 108.4
H7A C7 H7B 107.4
N3 C8 C9 119.7(2)
N3 C8 C7 117.0(2)
C9 C8 C7 123.3(2)
C8 C9 C10 119.2(2)
C8 C9 C11 121.0(2)
C10 C9 C11 119.8(2)
O1 C10 N2 117.6(2)
O1 C10 C9 124.6(2)
N2 C10 C9 117.8(2)
O2 C11 N1 117.8(2)
O2 C11 C9 125.8(2)
N1 C11 C9 116.4(2)
C3 N1 C11 124.9(2)
C3 N1 C2 119.2(2)
C11 N1 C2 115.9(2)
C3 N2 C10 123.9(2)
C3 N2 C4 120.0(2)
C10 N2 C4 115.9(2)
C8 N3 H3A 120.0
C8 N3 H3B 120.0
H3A N3 H3B 120.0

loop_
_geom_bond_atom_site_label_1
_geom_bond_atom_site_label_2
_geom_bond_distance
C1 C2 1.520(4)
C1 H1A 0.9800
C1 H1B 0.9800
C1 H1C 0.9800
C2 N1 1.480(3)
C2 H2A 0.9900
C2 H2B 0.9900
C3 N1 1.369(3)
C3 N2 1.383(3)
C3 S1 1.664(2)
C4 N2 1.483(3)
C4 C5 1.518(3)
C4 H4A 0.9900
C4 H4B 0.9900
C5 H5A 0.9800
C5 H5B 0.9800
C5 H5C 0.9800
C6 C7 1.526(3)
C6 H6A 0.9800
C6 H6B 0.9800
C6 H6C 0.9800
C7 C8 1.494(3)
C7 H7A 0.9900
C7 H7B 0.9900
C8 N3 1.315(3)
C8 C9 1.432(3)
C9 C10 1.436(3)
C9 C11 1.437(3)
C10 O1 1.243(3)
C10 N2 1.398(3)
C11 O2 1.228(3)
C11 N1 1.416(3)
N3 H3A 0.8800
N3 H3B 0.8800

loop_
_geom_hbond_atom_site_label_D
_geom_hbond_atom_site_label_H
_geom_hbond_atom_site_label_A
_geom_hbond_site_symmetry_A
_geom_hbond_distance_DH
_geom_hbond_distance_HA
_geom_hbond_distance_DA
_geom_hbond_angle_DHA
C1 H1A S1 2_467 0.98 2.80 3.662(3) 147.4
C7 H7A O1 3_656 0.99 2.54 3.507(3) 166.2
N3 H3A O1 . 0.88 1.85 2.550(3) 134.7
N3 H3B O2 3_546 0.88 2.24 3.000(3) 144.6

loop_
_geom_torsion_atom_site_label_1
_geom_torsion_atom_site_label_2
_geom_torsion_atom_site_label_3
_geom_torsion_atom_site_label_4
_geom_torsion
C6 C7 C8 N3 -0.2(3)
C6 C7 C8 C9 179.6(2)
N3 C8 C9 C10 2.3(4)
C7 C8 C9 C10 -177.5(2)
N3 C8 C9 C11 -175.3(2)
C7 C8 C9 C11 4.9(4)
C8 C9 C10 O1 1.7(4)
C11 C9 C10 O1 179.4(2)
C8 C9 C10 N2 -179.0(2)
C11 C9 C10 N2 -1.3(3)
C8 C9 C11 O2 -5.3(4)
C10 C9 C11 O2 177.1(2)
C8 C9 C11 N1 174.0(2)
C10 C9 C11 N1 -3.7(3)
N2 C3 N1 C11 -1.1(3)
S1 C3 N1 C11 178.49(19)
N2 C3 N1 C2 179.6(2)
S1 C3 N1 C2 -0.8(3)
O2 C11 N1 C3 -175.6(2)
C9 C11 N1 C3 5.1(3)
O2 C11 N1 C2 3.7(3)
C9 C11 N1 C2 -175.6(2)
C1 C2 N1 C3 90.0(3)
C1 C2 N1 C11 -89.4(3)
N1 C3 N2 C10 -4.6(3)
S1 C3 N2 C10 175.80(18)
N1 C3 N2 C4 179.9(2)
S1 C3 N2 C4 0.3(3)
O1 C10 N2 C3 -174.9(2)
C9 C10 N2 C3 5.7(3)
O1 C10 N2 C4 0.8(3)
C9 C10 N2 C4 -178.6(2)
C5 C4 N2 C3 90.3(3)
C5 C4 N2 C10 -85.6(3)

_cod_database_fobs_code 2021372
